data_6000637
loop_
_publ_author_name
'Pederzolli, D. R.'
'Attfield, J. P.'

_publ_section_title
;
 Nd~4~Cu~2~O~7~: a Copper(I) Oxide with a Novel Cooperatively Distorted T'
 Type Structure
;
_journal_name_full 'Journal of Solid State Chemistry'
_journal_page_first 137
_journal_page_last 140
_journal_paper_doi 10.1006/jssc.1997.7667
_journal_volume 136
_journal_year 1998
_chemical_formula_sum 'Cu2 Nd4 O7'
_space_group_name_H-M_alt A2/m
_cell_angle_alpha 90.000
_cell_angle_beta 109.576
_cell_angle_gamma 90.000
_cell_length_a 8.4493
_cell_length_b 3.7591
_cell_length_c 12.6006
_cell_volume 377.08
_cod_database_code 6000637

loop_
_atom_site_label
_atom_site_fract_x
_atom_site_fract_y
_atom_site_fract_z
? ? ? ?
